data_7717415
loop_
_publ_author_name
'Guan, Yiwen'
'Xu, Xian'
'Xu, Xin'

_publ_section_title
;
 Reactions of a Geminal Sc/P Lewis Pair with Pyridotetrazole and Beyond
;
_journal_name_full 'Dalton Transactions'
_journal_paper_doi 10.1039/D4DT02838D
_journal_year 2024
_chemical_formula_moiety 'C54 H76 N4 O2 P Sc, 0.5(C7 H8)'
_chemical_formula_sum 'C57.5 H80 N4 O2 P Sc'
_chemical_formula_weight 935.18
_space_group_crystal_system triclinic
_space_group_IT_number 2
_space_group_name_Hall '-P 1'
_space_group_name_H-M_alt 'P -1'
_atom_sites_solution_hydrogens geom
_atom_sites_solution_primary iterative
_audit_creation_date 2024-10-08
_audit_creation_method
;
Olex2 1.5
(compiled 2024.02.16 svn.r378c4104 for OlexSys, GUI svn.r6928)
;
_audit_update_record
;
2024-10-09 deposited with the CCDC.	2024-11-05 downloaded from the CCDC.
;
_cell_angle_alpha 92.103(2)
_cell_angle_beta 103.575(2)
_cell_angle_gamma 116.889(2)
_cell_formula_units_Z 2
_cell_length_a 11.2256(5)
_cell_length_b 12.2433(6)
_cell_length_c 22.3628(9)
_cell_measurement_reflns_used 9928
_cell_measurement_temperature 120.0
_cell_measurement_theta_max 52.79
_cell_measurement_theta_min 3.57
_cell_volume 2628.2(2)
_computing_cell_refinement 'SAINT V8.40B (2016)'
_computing_data_reduction 'SAINT V8.40B (2016)'
_computing_molecular_graphics 'Olex2 1.5 (Dolomanov et al., 2009)'
_computing_publication_material 'Olex2 1.5 (Dolomanov et al., 2009)'
_computing_structure_refinement 'SHELXL 2018/3 (Sheldrick, 2015)'
_computing_structure_solution 'olex2.solve 1.5 (Bourhis et al., 2015)'
_diffrn_ambient_temperature 120.0
_diffrn_measured_fraction_theta_full 0.998
_diffrn_measured_fraction_theta_max 0.994
_diffrn_measurement_device_type 'Bruker APEX-II CCD'
_diffrn_measurement_method '\f and \w scans'
_diffrn_radiation_type GaK\a
_diffrn_radiation_wavelength 1.34138
_diffrn_reflns_av_R_equivalents 0.1029
_diffrn_reflns_av_unetI/netI 0.0991
_diffrn_reflns_Laue_measured_fraction_full 0.998
_diffrn_reflns_Laue_measured_fraction_max 0.994
_diffrn_reflns_limit_h_max 13
_diffrn_reflns_limit_h_min -13
_diffrn_reflns_limit_k_max 14
_diffrn_reflns_limit_k_min -14
_diffrn_reflns_limit_l_max 26
_diffrn_reflns_limit_l_min -26
_diffrn_reflns_number 51906
_diffrn_reflns_point_group_measured_fraction_full 0.998
_diffrn_reflns_point_group_measured_fraction_max 0.994
_diffrn_reflns_theta_full 53.594
_diffrn_reflns_theta_max 54.115
_diffrn_reflns_theta_min 3.570
_diffrn_source_current 3.57
_diffrn_source_power 0.24947159999999996
_diffrn_source_voltage 69.88
_diffrn_standards_number 0
_exptl_absorpt_coefficient_mu 1.210
_exptl_absorpt_correction_T_max 0.7506
_exptl_absorpt_correction_T_min 0.6060
_exptl_absorpt_correction_type multi-scan
_exptl_absorpt_process_details
;
SADABS-2016/2 (Bruker,2016/2) was used for absorption correction.
wR2(int) was 0.1282 before and 0.0774 after correction.
The Ratio of minimum to maximum transmission is 0.8074.
The \l/2 correction factor is Not present.
;
_exptl_crystal_colour 'clear light colourless'
_exptl_crystal_colour_lustre clear
_exptl_crystal_colour_modifier light
_exptl_crystal_colour_primary colourless
_exptl_crystal_density_diffrn 1.182
_exptl_crystal_description block
_exptl_crystal_F_000 1010
_exptl_crystal_size_max 0.16
_exptl_crystal_size_mid 0.15
_exptl_crystal_size_min 0.14
_refine_diff_density_max 0.467
_refine_diff_density_min -0.579
_refine_diff_density_rms 0.071
_refine_ls_extinction_coef 0.0026(3)
_refine_ls_extinction_expression Fc^*^=kFc[1+0.001xFc^2^\l^3^/sin(2\q)]^-1/4^
_refine_ls_extinction_method 'SHELXL-2018/3 (Sheldrick 2018)'
_refine_ls_goodness_of_fit_ref 1.064
_refine_ls_hydrogen_treatment constr
_refine_ls_matrix_type full
_refine_ls_number_parameters 639
_refine_ls_number_reflns 9651
_refine_ls_number_restraints 136
_refine_ls_restrained_S_all 1.059
_refine_ls_R_factor_all 0.1213
_refine_ls_R_factor_gt 0.0648
_refine_ls_shift/su_max 0.000
_refine_ls_shift/su_mean 0.000
_refine_ls_structure_factor_coef Fsqd
_refine_ls_weighting_details 'w=1/[\s^2^(Fo^2^)+(0.0783P)^2^+1.0568P] where P=(Fo^2^+2Fc^2^)/3'
_refine_ls_weighting_scheme calc
_refine_ls_wR_factor_gt 0.1499
_refine_ls_wR_factor_ref 0.1736
_reflns_Friedel_coverage 0.000
_reflns_number_gt 6064
_reflns_number_total 9651
_reflns_threshold_expression 'I > 2\s(I)'
_cod_data_source_file d4dt02838d2.cif
_cod_data_source_block Complex_7b_0m_a
_cod_original_formula_sum 'C57.50 H80 N4 O2 P Sc'
_cod_database_code 7717415
_shelx_shelxl_version_number 2018/3
_shelx_space_group_comment
;
The symmetry employed for this shelxl refinement is uniquely defined
by the following loop, which should always be used as a source of
symmetry information in preference to the above space-group names.
They are only intended as comments.
;
_olex2_refinement_description
;
1. Fixed Uiso
 At 1.2 times of:
  All C(H) groups, All C(H,H) groups
 At 1.5 times of:
  All C(H,H,H) groups
2. Restrained distances
 C1A-C1B
 1.51 with sigma of 0.02
 C1B-C1C = C1B-C1G = C1D-C1E
 1.39 with sigma of 0.02
 C1C-C1D = C1E-C1F = C1F-C1G
 1.38 with sigma of 0.02
 C1A-C1C = C1A-C1G
 2.52 with sigma of 0.04
 C1B-C1D
 2.42 with sigma of 0.04
 C1B-C1F
 2.41 with sigma of 0.04
 C1C-C1E
 2.39 with sigma of 0.04
 C1D-C1F = C1E-C1G
 2.4 with sigma of 0.04
 C1B-C1C \\sim C1C-C1D \\sim C1D-C1E \\sim C1E-C1F \\sim C1F-C1G \\sim C1G-C1B
 with sigma of 0.02
 C1B-C1F \\sim C1B-C1D \\sim C1G-C1E \\sim C1C-C1G \\sim C1D-C1F \\sim C1C-C1E
 with sigma of 0.04
 C1A-C1G \\sim C1A-C1C
 with sigma of 0.04
3. Restrained planarity
 C1A, C1B, C1C, C1D, C1E, C1F, C1G
 with sigma of 0.1
4. Uiso/Uaniso restraints and constraints
C1A \\sim C1B \\sim C1C \\sim C1D \\sim C1E \\sim C1F \\sim C1G: within 2A with
sigma of 0.04 and sigma for terminal atoms of 0.08 within 2A
5. Rigid body (RIGU) restrains
 C1A, C1B, C1C, C1D, C1E, C1F, C1G
 with sigma for 1-2 distances of 0.004 and sigma for 1-3 distances of 0.004
6. Others
 Fixed Sof: C1A(0.5) H1AA(0.5) H1AB(0.5) H1AC(0.5) C1B(0.5) C1C(0.5) H1C(0.5)
 C1D(0.5) H1D(0.5) C1E(0.5) H1E(0.5) C1F(0.5) H1F(0.5) C1G(0.5) H1G(0.5)
7.a Ternary CH refined with riding coordinates:
 C49(H49), C51(H51), C53(H53)
7.b Secondary CH2 refined with riding coordinates:
 C46(H46A,H46B), C47(H47A,H47B), C48(H48A,H48B), C50(H50A,H50B), C52(H52A,
 H52B), C54(H54A,H54B)
7.c Aromatic/amide H refined with riding coordinates:
 C3(H3), C4(H4), C5(H5), C17(H17), C18(H18), C19(H19), C34(H34), C35(H35),
 C36(H36), C37(H37), C38(H38), C40(H40), C41(H41), C42(H42), C43(H43), C44(H44),
  C1C(H1C), C1D(H1D), C1E(H1E), C1F(H1F), C1G(H1G)
7.d Idealised Me refined as rotating group:
 C8(H8A,H8B,H8C), C9(H9A,H9B,H9C), C10(H10A,H10B,H10C), C12(H12A,H12B,H12C),
 C13(H13A,H13B,H13C), C14(H14A,H14B,H14C), C22(H22A,H22B,H22C), C23(H23A,H23B,
 H23C), C24(H24A,H24B,H24C), C26(H26A,H26B,H26C), C27(H27A,H27B,H27C), C28(H28A,
 H28B,H28C), C30(H30A,H30B,H30C), C31(H31A,H31B,H31C), C32(H32A,H32B,H32C),
 C1A(H1AA,H1AB,H1AC)
;
_olex2_submission_special_instructions 'No special instructions were received'

loop_
_space_group_symop_operation_xyz
'x, y, z'
'-x, -y, -z'

loop_
_atom_site_label
_atom_site_type_symbol
_atom_site_fract_x
_atom_site_fract_y
_atom_site_fract_z
_atom_site_U_iso_or_equiv
_atom_site_adp_type
_atom_site_occupancy
_atom_site_site_symmetry_order
_atom_site_calc_flag
_atom_site_refinement_flags_posn
_atom_site_refinement_flags_adp
_atom_site_refinement_flags_occupancy
_atom_site_disorder_assembly
_atom_site_disorder_group
Sc1 Sc 0.39621(6) 0.69640(6) 0.20331(3) 0.0253(2) Uani 1 1 d . . . . .
P1 P 0.42140(9) 0.47131(8) 0.20780(4) 0.0270(2) Uani 1 1 d . . . . .
O1 O 0.2397(2) 0.71976(19) 0.20755(9) 0.0255(5) Uani 1 1 d . . . . .
O2 O 0.5329(2) 0.8308(2) 0.17627(9) 0.0289(5) Uani 1 1 d . . . . .
N1 N 0.3215(3) 0.5058(2) 0.15723(11) 0.0263(6) Uani 1 1 d . . . . .
N2 N 0.4970(3) 0.6028(2) 0.25695(11) 0.0280(7) Uani 1 1 d . . . . .
N3 N 0.5780(3) 0.5997(2) 0.31383(12) 0.0301(7) Uani 1 1 d . . . . .
N4 N 0.6364(3) 0.7006(3) 0.35012(12) 0.0335(7) Uani 1 1 d . . . . .
C1 C 0.6329(3) 0.9443(3) 0.17271(14) 0.0259(8) Uani 1 1 d . . . . .
C2 C 0.6739(3) 0.9641(3) 0.11683(14) 0.0280(8) Uani 1 1 d . . . . .
C3 C 0.7747(3) 1.0812(3) 0.11354(16) 0.0332(8) Uani 1 1 d . . . . .
H3 H 0.802248 1.095134 0.076269 0.040 Uiso 1 1 calc R U . . .
C4 C 0.8366(4) 1.1784(3) 0.16296(16) 0.0357(9) Uani 1 1 d . . . . .
H4 H 0.904762 1.258202 0.159621 0.043 Uiso 1 1 calc R U . . .
C5 C 0.7975(3) 1.1572(3) 0.21676(15) 0.0324(8) Uani 1 1 d . . . . .
H5 H 0.841460 1.223875 0.250769 0.039 Uiso 1 1 calc R U . . .
C6 C 0.6968(3) 1.0429(3) 0.22417(14) 0.0266(8) Uani 1 1 d . . . . .
C7 C 0.6723(3) 1.0377(3) 0.28941(15) 0.0298(8) Uani 1 1 d . . . . .
C8 C 0.6447(4) 1.1454(3) 0.30689(16) 0.0412(9) Uani 1 1 d . . . . .
H8A H 0.565831 1.140876 0.274602 0.062 Uiso 1 1 calc R U . . .
H8B H 0.727627 1.224735 0.310192 0.062 Uiso 1 1 calc R U . . .
H8C H 0.622953 1.139059 0.347000 0.062 Uiso 1 1 calc R U . . .
C9 C 0.8058(4) 1.0538(4) 0.33677(15) 0.0402(9) Uani 1 1 d . . . . .
H9A H 0.884857 1.132281 0.335053 0.060 Uiso 1 1 calc R U . . .
H9B H 0.823097 0.984708 0.326502 0.060 Uiso 1 1 calc R U . . .
H9C H 0.794229 1.054508 0.378852 0.060 Uiso 1 1 calc R U . . .
C10 C 0.5510(3) 0.9201(3) 0.29793(15) 0.0337(9) Uani 1 1 d . . . . .
H10A H 0.464736 0.904892 0.267174 0.051 Uiso 1 1 calc R U . . .
H10B H 0.542152 0.930567 0.340060 0.051 Uiso 1 1 calc R U . . .
H10C H 0.568225 0.849322 0.292034 0.051 Uiso 1 1 calc R U . . .
C11 C 0.6106(3) 0.8585(3) 0.06101(15) 0.0311(8) Uani 1 1 d . . . . .
C12 C 0.6753(4) 0.9004(3) 0.00740(16) 0.0399(9) Uani 1 1 d . . . . .
H12A H 0.775954 0.930462 0.022225 0.060 Uiso 1 1 calc R U . . .
H12B H 0.657691 0.967363 -0.007641 0.060 Uiso 1 1 calc R U . . .
H12C H 0.633774 0.830165 -0.026695 0.060 Uiso 1 1 calc R U . . .
C13 C 0.6394(4) 0.7521(3) 0.08074(16) 0.0362(9) Uani 1 1 d . . . . .
H13A H 0.593773 0.717632 0.112966 0.054 Uiso 1 1 calc R U . . .
H13B H 0.740037 0.783636 0.097335 0.054 Uiso 1 1 calc R U . . .
H13C H 0.602915 0.687016 0.044510 0.054 Uiso 1 1 calc R U . . .
C14 C 0.4529(3) 0.8139(3) 0.03498(15) 0.0375(9) Uani 1 1 d . . . . .
H14A H 0.438598 0.881660 0.018745 0.056 Uiso 1 1 calc R U . . .
H14B H 0.407993 0.788808 0.068385 0.056 Uiso 1 1 calc R U . . .
H14C H 0.412174 0.743069 0.001308 0.056 Uiso 1 1 calc R U . . .
C15 C 0.1505(3) 0.7523(3) 0.22543(14) 0.0259(8) Uani 1 1 d . . . . .
C16 C 0.1098(3) 0.8340(3) 0.19366(15) 0.0285(8) Uani 1 1 d . . . . .
C17 C 0.0198(3) 0.8654(3) 0.21399(16) 0.0337(8) Uani 1 1 d . . . . .
H17 H -0.009794 0.918510 0.192776 0.040 Uiso 1 1 calc R U . . .
C18 C -0.0281(4) 0.8209(3) 0.26469(16) 0.0373(9) Uani 1 1 d . . . . .
H18 H -0.086782 0.845996 0.278868 0.045 Uiso 1 1 calc R U . . .
C19 C 0.0101(4) 0.7410(3) 0.29384(16) 0.0345(9) Uani 1 1 d . . . . .
H19 H -0.025392 0.709212 0.327586 0.041 Uiso 1 1 calc R U . . .
C20 C 0.0989(3) 0.7041(3) 0.27618(14) 0.0275(8) Uani 1 1 d . . . . .
C21 C 0.1588(3) 0.8869(3) 0.13743(15) 0.0299(8) Uani 1 1 d . . . . .
C22 C 0.0948(4) 0.9684(3) 0.11040(17) 0.0423(10) Uani 1 1 d . . . . .
H22A H 0.124561 1.040027 0.142025 0.063 Uiso 1 1 calc R U . . .
H22B H -0.006922 0.919668 0.098086 0.063 Uiso 1 1 calc R U . . .
H22C H 0.126092 0.997290 0.073839 0.063 Uiso 1 1 calc R U . . .
C23 C 0.1144(4) 0.7805(3) 0.08466(15) 0.0388(9) Uani 1 1 d . . . . .
H23A H 0.012582 0.732129 0.071016 0.058 Uiso 1 1 calc R U . . .
H23B H 0.153998 0.726560 0.099846 0.058 Uiso 1 1 calc R U . . .
H23C H 0.148211 0.814916 0.049492 0.058 Uiso 1 1 calc R U . . .
C24 C 0.3170(3) 0.9697(3) 0.15665(15) 0.0348(9) Uani 1 1 d . . . . .
H24A H 0.362855 0.919291 0.169670 0.052 Uiso 1 1 calc R U . . .
H24B H 0.343635 1.034902 0.191394 0.052 Uiso 1 1 calc R U . . .
H24C H 0.345596 1.007672 0.121187 0.052 Uiso 1 1 calc R U . . .
C25 C 0.1303(3) 0.6075(3) 0.30914(15) 0.0308(8) Uani 1 1 d . . . . .
C26 C 0.0776(4) 0.4908(3) 0.26123(16) 0.0361(9) Uani 1 1 d . . . . .
H26A H 0.129086 0.512018 0.229883 0.054 Uiso 1 1 calc R U . . .
H26B H -0.021847 0.458586 0.240782 0.054 Uiso 1 1 calc R U . . .
H26C H 0.092105 0.427374 0.282509 0.054 Uiso 1 1 calc R U . . .
C27 C 0.2858(4) 0.6604(3) 0.34238(16) 0.0396(9) Uani 1 1 d . . . . .
H27A H 0.316175 0.733065 0.373469 0.059 Uiso 1 1 calc R U . . .
H27B H 0.338988 0.684820 0.311770 0.059 Uiso 1 1 calc R U . . .
H27C H 0.301486 0.597001 0.363138 0.059 Uiso 1 1 calc R U . . .
C28 C 0.0541(4) 0.5642(4) 0.35884(17) 0.0435(10) Uani 1 1 d . . . . .
H28A H -0.046417 0.528501 0.339678 0.065 Uiso 1 1 calc R U . . .
H28B H 0.085229 0.635020 0.391251 0.065 Uiso 1 1 calc R U . . .
H28C H 0.074413 0.501146 0.377524 0.065 Uiso 1 1 calc R U . . .
C29 C 0.2345(3) 0.4346(3) 0.09291(14) 0.0305(8) Uani 1 1 d . . . . .
C30 C 0.1199(4) 0.4698(4) 0.07371(19) 0.0624(14) Uani 1 1 d . . . . .
H30A H 0.160856 0.559133 0.072744 0.094 Uiso 1 1 calc R U . . .
H30B H 0.065044 0.449086 0.103756 0.094 Uiso 1 1 calc R U . . .
H30C H 0.059388 0.423899 0.032159 0.094 Uiso 1 1 calc R U . . .
C31 C 0.3244(4) 0.4692(4) 0.04759(16) 0.0536(11) Uani 1 1 d . . . . .
H31A H 0.399714 0.447970 0.061377 0.080 Uiso 1 1 calc R U . . .
H31B H 0.364151 0.558587 0.046730 0.080 Uiso 1 1 calc R U . . .
H31C H 0.266766 0.423274 0.005696 0.080 Uiso 1 1 calc R U . . .
C32 C 0.1691(4) 0.2938(3) 0.08927(15) 0.0413(10) Uani 1 1 d . . . . .
H32A H 0.102190 0.266627 0.113905 0.062 Uiso 1 1 calc R U . . .
H32B H 0.242133 0.270966 0.105855 0.062 Uiso 1 1 calc R U . . .
H32C H 0.121077 0.253614 0.045703 0.062 Uiso 1 1 calc R U . . .
C33 C 0.5483(3) 0.4465(3) 0.18172(14) 0.0267(8) Uani 1 1 d . . . . .
C34 C 0.6700(3) 0.5488(3) 0.17908(15) 0.0326(8) Uani 1 1 d . . . . .
H34 H 0.688224 0.629808 0.194427 0.039 Uiso 1 1 calc R U . . .
C35 C 0.7646(4) 0.5340(4) 0.15441(16) 0.0377(9) Uani 1 1 d . . . . .
H35 H 0.847464 0.604588 0.152931 0.045 Uiso 1 1 calc R U . . .
C36 C 0.7388(4) 0.4166(3) 0.13190(16) 0.0370(9) Uani 1 1 d . . . . .
H36 H 0.802710 0.406647 0.113872 0.044 Uiso 1 1 calc R U . . .
C37 C 0.6206(4) 0.3136(3) 0.13551(15) 0.0355(9) Uani 1 1 d . . . . .
H37 H 0.605015 0.232891 0.121317 0.043 Uiso 1 1 calc R U . . .
C38 C 0.5246(3) 0.3274(3) 0.15973(14) 0.0302(8) Uani 1 1 d . . . . .
H38 H 0.442599 0.256240 0.161484 0.036 Uiso 1 1 calc R U . . .
C39 C 0.3425(3) 0.3413(3) 0.24650(14) 0.0269(8) Uani 1 1 d . . . . .
C40 C 0.4269(4) 0.3023(3) 0.28597(15) 0.0308(8) Uani 1 1 d . . . . .
H40 H 0.524179 0.341914 0.290711 0.037 Uiso 1 1 calc R U . . .
C41 C 0.3692(4) 0.2061(3) 0.31823(15) 0.0366(9) Uani 1 1 d . . . . .
H41 H 0.427271 0.180496 0.345286 0.044 Uiso 1 1 calc R U . . .
C42 C 0.2274(4) 0.1471(3) 0.31121(15) 0.0372(9) Uani 1 1 d . . . . .
H42 H 0.188346 0.080623 0.333153 0.045 Uiso 1 1 calc R U . . .
C43 C 0.1428(4) 0.1844(3) 0.27251(15) 0.0348(9) Uani 1 1 d . . . . .
H43 H 0.045333 0.143449 0.267283 0.042 Uiso 1 1 calc R U . . .
C44 C 0.2013(4) 0.2824(3) 0.24124(15) 0.0316(8) Uani 1 1 d . . . . .
H44 H 0.143166 0.309744 0.215618 0.038 Uiso 1 1 calc R U . . .
C45 C 0.7141(3) 0.6951(3) 0.41261(14) 0.0298(8) Uani 1 1 d . . . . .
C46 C 0.8573(3) 0.8108(3) 0.43051(14) 0.0341(9) Uani 1 1 d . . . . .
H46A H 0.845742 0.885993 0.426537 0.041 Uiso 1 1 calc R U . . .
H46B H 0.910970 0.806776 0.401929 0.041 Uiso 1 1 calc R U . . .
C47 C 0.6326(4) 0.7041(4) 0.45698(15) 0.0388(9) Uani 1 1 d . . . . .
H47A H 0.539496 0.630094 0.445921 0.047 Uiso 1 1 calc R U . . .
H47B H 0.619682 0.778601 0.453014 0.047 Uiso 1 1 calc R U . . .
C48 C 0.7318(4) 0.5796(3) 0.41839(15) 0.0401(9) Uani 1 1 d . . . . .
H48A H 0.782748 0.572386 0.389142 0.048 Uiso 1 1 calc R U . . .
H48B H 0.639251 0.504877 0.407357 0.048 Uiso 1 1 calc R U . . .
C49 C 0.9367(4) 0.8187(3) 0.49800(15) 0.0382(9) Uani 1 1 d . . . . .
H49 H 1.030049 0.894288 0.509424 0.046 Uiso 1 1 calc R U . . .
C50 C 0.8543(4) 0.8267(3) 0.54140(15) 0.0395(9) Uani 1 1 d . . . . .
H50A H 0.905462 0.833038 0.585057 0.047 Uiso 1 1 calc R U . . .
H50B H 0.842836 0.901978 0.537935 0.047 Uiso 1 1 calc R U . . .
C51 C 0.7125(4) 0.7125(4) 0.52456(15) 0.0429(10) Uani 1 1 d . . . . .
H51 H 0.659059 0.718158 0.553468 0.051 Uiso 1 1 calc R U . . .
C52 C 0.7298(4) 0.5957(4) 0.52982(17) 0.0485(11) Uani 1 1 d . . . . .
H52A H 0.637164 0.521112 0.518594 0.058 Uiso 1 1 calc R U . . .
H52B H 0.779260 0.598899 0.573325 0.058 Uiso 1 1 calc R U . . .
C53 C 0.8132(4) 0.5876(4) 0.48576(16) 0.0419(10) Uani 1 1 d . . . . .
H53 H 0.825463 0.511935 0.489433 0.050 Uiso 1 1 calc R U . . .
C54 C 0.9553(4) 0.7033(4) 0.50335(16) 0.0416(10) Uani 1 1 d . . . . .
H54A H 1.007246 0.708060 0.546629 0.050 Uiso 1 1 calc R U . . .
H54B H 1.009777 0.698757 0.475252 0.050 Uiso 1 1 calc R U . . .
C1A C 0.3591(9) 0.7551(8) 0.5206(4) 0.059(2) Uani 0.5 1 d D U P A -1
H1AA H 0.274341 0.743989 0.530608 0.088 Uiso 0.5 1 calc R U P A -1
H1AB H 0.415671 0.735923 0.554657 0.088 Uiso 0.5 1 calc R U P A -1
H1AC H 0.333940 0.699276 0.481942 0.088 Uiso 0.5 1 calc R U P A -1
C1B C 0.4407(17) 0.8866(14) 0.5121(9) 0.046(3) Uani 0.5 1 d D U P A -1
C1C C 0.373(2) 0.9464(18) 0.4793(13) 0.068(5) Uani 0.5 1 d D U P A -1
H1C H 0.274071 0.904117 0.462961 0.082 Uiso 0.5 1 calc R U P A -1
C1D C 0.448(2) 1.066(2) 0.4707(14) 0.077(7) Uani 0.5 1 d D U P A -1
H1D H 0.399402 1.107280 0.450365 0.092 Uiso 0.5 1 calc R U P A -1
C1E C 0.592(2) 1.1293(18) 0.4905(11) 0.077(6) Uani 0.5 1 d D U P A -1
H1E H 0.642873 1.207483 0.478940 0.093 Uiso 0.5 1 calc R U P A -1
C1F C 0.659(2) 1.0749(18) 0.5278(14) 0.066(5) Uani 0.5 1 d D U P A -1
H1F H 0.757014 1.119026 0.546386 0.079 Uiso 0.5 1 calc R U P A -1
C1G C 0.5821(18) 0.9556(17) 0.5376(13) 0.044(4) Uani 0.5 1 d D U P A -1
H1G H 0.629417 0.919026 0.563273 0.053 Uiso 0.5 1 calc R U P A -1

loop_
_atom_site_aniso_label
_atom_site_aniso_U_11
_atom_site_aniso_U_22
_atom_site_aniso_U_33
_atom_site_aniso_U_23
_atom_site_aniso_U_13
_atom_site_aniso_U_12
Sc1 0.0238(4) 0.0293(4) 0.0197(3) 0.0007(3) 0.0044(3) 0.0109(3)
P1 0.0251(5) 0.0292(5) 0.0219(4) -0.0003(4) 0.0028(4) 0.0110(4)
O1 0.0267(13) 0.0277(12) 0.0199(11) 0.0031(9) 0.0065(9) 0.0111(11)
O2 0.0253(13) 0.0314(14) 0.0236(12) 0.0007(10) 0.0044(10) 0.0096(11)
N1 0.0230(15) 0.0305(16) 0.0191(14) -0.0002(11) 0.0038(11) 0.0088(13)
N2 0.0270(16) 0.0330(16) 0.0190(14) -0.0009(12) 0.0027(12) 0.0123(14)
N3 0.0283(16) 0.0318(17) 0.0234(15) -0.0014(13) 0.0031(12) 0.0111(14)
N4 0.0359(17) 0.0366(18) 0.0226(15) 0.0012(13) 0.0034(13) 0.0152(15)
C1 0.0186(18) 0.028(2) 0.0280(18) 0.0041(14) 0.0048(14) 0.0097(16)
C2 0.0265(19) 0.034(2) 0.0249(18) 0.0052(15) 0.0056(14) 0.0161(17)
C3 0.028(2) 0.039(2) 0.0312(19) 0.0077(16) 0.0098(15) 0.0140(18)
C4 0.028(2) 0.032(2) 0.039(2) 0.0077(16) 0.0071(16) 0.0088(17)
C5 0.030(2) 0.028(2) 0.0299(19) -0.0018(15) 0.0005(15) 0.0096(17)
C6 0.0230(18) 0.031(2) 0.0233(17) 0.0017(14) 0.0021(14) 0.0134(16)
C7 0.0252(19) 0.031(2) 0.0274(18) -0.0005(14) 0.0034(15) 0.0113(16)
C8 0.047(2) 0.042(2) 0.035(2) 0.0005(17) 0.0116(18) 0.022(2)
C9 0.033(2) 0.051(2) 0.0259(19) 0.0008(16) 0.0014(16) 0.0155(19)
C10 0.034(2) 0.039(2) 0.0211(17) -0.0002(15) 0.0045(15) 0.0137(18)
C11 0.028(2) 0.038(2) 0.0270(18) 0.0040(15) 0.0093(15) 0.0150(17)
C12 0.043(2) 0.047(2) 0.0293(19) 0.0056(17) 0.0152(17) 0.019(2)
C13 0.037(2) 0.037(2) 0.036(2) 0.0012(16) 0.0125(17) 0.0176(18)
C14 0.035(2) 0.046(2) 0.0266(19) -0.0013(16) 0.0041(16) 0.0178(19)
C15 0.0208(18) 0.0260(19) 0.0230(17) -0.0017(14) 0.0022(14) 0.0068(15)
C16 0.0238(19) 0.0262(19) 0.0278(18) -0.0010(14) 0.0051(15) 0.0068(16)
C17 0.033(2) 0.031(2) 0.039(2) 0.0065(16) 0.0118(17) 0.0161(18)
C18 0.040(2) 0.039(2) 0.044(2) 0.0070(18) 0.0226(18) 0.0225(19)
C19 0.035(2) 0.036(2) 0.035(2) 0.0052(16) 0.0157(17) 0.0156(18)
C20 0.0271(19) 0.0297(19) 0.0209(17) -0.0003(14) 0.0058(14) 0.0103(16)
C21 0.029(2) 0.032(2) 0.0270(18) 0.0044(15) 0.0074(15) 0.0135(17)
C22 0.043(2) 0.048(2) 0.045(2) 0.0177(18) 0.0167(18) 0.026(2)
C23 0.041(2) 0.041(2) 0.0246(19) 0.0007(16) 0.0019(16) 0.0156(19)
C24 0.033(2) 0.036(2) 0.0285(19) 0.0058(15) 0.0078(16) 0.0113(17)
C25 0.029(2) 0.037(2) 0.0268(18) 0.0102(15) 0.0106(15) 0.0152(17)
C26 0.037(2) 0.032(2) 0.039(2) 0.0074(16) 0.0139(17) 0.0153(18)
C27 0.036(2) 0.050(2) 0.0282(19) 0.0070(17) 0.0068(16) 0.0177(19)
C28 0.048(2) 0.052(3) 0.041(2) 0.0195(19) 0.0235(19) 0.026(2)
C29 0.029(2) 0.030(2) 0.0216(17) -0.0030(14) 0.0004(14) 0.0087(16)
C30 0.063(3) 0.068(3) 0.047(3) -0.024(2) -0.026(2) 0.046(3)
C31 0.055(3) 0.057(3) 0.025(2) -0.0011(18) 0.0103(18) 0.008(2)
C32 0.045(2) 0.042(2) 0.0235(19) -0.0050(16) -0.0025(16) 0.016(2)
C33 0.0228(18) 0.031(2) 0.0222(17) 0.0020(14) 0.0019(14) 0.0112(16)
C34 0.027(2) 0.034(2) 0.0314(19) 0.0030(15) 0.0037(15) 0.0127(17)
C35 0.025(2) 0.047(2) 0.039(2) 0.0090(18) 0.0090(16) 0.0150(18)
C36 0.033(2) 0.050(3) 0.032(2) 0.0029(17) 0.0098(16) 0.023(2)
C37 0.034(2) 0.043(2) 0.0292(19) -0.0002(16) 0.0040(16) 0.0214(19)
C38 0.0257(19) 0.035(2) 0.0249(18) 0.0002(15) 0.0007(15) 0.0140(17)
C39 0.029(2) 0.031(2) 0.0204(17) -0.0013(14) 0.0057(14) 0.0149(17)
C40 0.0279(19) 0.035(2) 0.0265(18) 0.0016(15) 0.0058(15) 0.0138(17)
C41 0.043(2) 0.044(2) 0.0265(19) 0.0062(16) 0.0082(17) 0.024(2)
C42 0.042(2) 0.039(2) 0.029(2) 0.0092(16) 0.0146(17) 0.0154(19)
C43 0.031(2) 0.038(2) 0.033(2) 0.0050(16) 0.0117(16) 0.0131(18)
C44 0.030(2) 0.035(2) 0.0282(19) 0.0014(15) 0.0034(15) 0.0169(18)
C45 0.029(2) 0.031(2) 0.0216(17) -0.0008(14) -0.0009(14) 0.0123(16)
C46 0.031(2) 0.040(2) 0.0233(18) 0.0010(15) 0.0041(15) 0.0114(18)
C47 0.030(2) 0.054(2) 0.029(2) 0.0057(17) 0.0040(16) 0.0191(19)
C48 0.045(2) 0.042(2) 0.029(2) 0.0049(16) 0.0020(17) 0.022(2)
C49 0.029(2) 0.047(2) 0.030(2) -0.0024(16) 0.0031(16) 0.0145(19)
C50 0.036(2) 0.056(2) 0.0214(18) -0.0023(16) -0.0014(16) 0.023(2)
C51 0.037(2) 0.070(3) 0.0216(19) 0.0077(18) 0.0077(16) 0.025(2)
C52 0.040(2) 0.057(3) 0.034(2) 0.0168(19) 0.0021(18) 0.015(2)
C53 0.046(2) 0.046(2) 0.030(2) 0.0040(17) -0.0002(17) 0.025(2)
C54 0.035(2) 0.064(3) 0.0262(19) 0.0021(17) 0.0018(16) 0.027(2)
C1A 0.062(6) 0.057(5) 0.044(5) 0.003(4) 0.014(4) 0.018(4)
C1B 0.035(6) 0.060(7) 0.041(8) -0.003(6) 0.017(5) 0.019(5)
C1C 0.079(10) 0.092(11) 0.054(9) 0.004(10) 0.013(8) 0.060(10)
C1D 0.120(16) 0.081(12) 0.049(11) 0.004(11) 0.020(13) 0.066(12)
C1E 0.130(16) 0.064(10) 0.042(9) 0.010(7) 0.029(10) 0.047(9)
C1F 0.080(10) 0.049(6) 0.054(10) 0.007(6) 0.018(8) 0.018(6)
C1G 0.045(5) 0.040(6) 0.040(8) 0.003(6) 0.007(5) 0.016(5)

loop_
_atom_type_symbol
_atom_type_description
_atom_type_scat_dispersion_real
_atom_type_scat_dispersion_imag
_atom_type_scat_source
C C 0.0137 0.0067 'International Tables Vol C Tables 4.2.6.8 and 6.1.1.4'
H H 0.0000 0.0000 'International Tables Vol C Tables 4.2.6.8 and 6.1.1.4'
N N 0.0241 0.0134 'International Tables Vol C Tables 4.2.6.8 and 6.1.1.4'
O O 0.0389 0.0241 'International Tables Vol C Tables 4.2.6.8 and 6.1.1.4'
P P 0.2543 0.3332 'International Tables Vol C Tables 4.2.6.8 and 6.1.1.4'
Sc Sc 0.3700 1.2039 'International Tables Vol C Tables 4.2.6.8 and 6.1.1.4'

loop_
_geom_angle_atom_site_label_1
_geom_angle_atom_site_label_2
_geom_angle_atom_site_label_3
_geom_angle
_geom_angle_site_symmetry_1
_geom_angle_site_symmetry_3
_geom_angle_publ_flag
O1 Sc1 P1 128.29(7) . . ?
O1 Sc1 N1 109.62(9) . . ?
O1 Sc1 N2 132.24(10) . . ?
O2 Sc1 P1 117.11(7) . . ?
O2 Sc1 O1 113.30(9) . . ?
O2 Sc1 N1 118.31(10) . . ?
O2 Sc1 N2 108.24(10) . . ?
N1 Sc1 P1 33.33(7) . . ?
N2 Sc1 P1 34.26(7) . . ?
N2 Sc1 N1 67.55(9) . . ?
N1 P1 Sc1 48.91(9) . . ?
N1 P1 N2 96.41(13) . . ?
N1 P1 C33 116.10(14) . . ?
N1 P1 C39 118.51(14) . . ?
N2 P1 Sc1 47.56(9) . . ?
N2 P1 C33 110.69(14) . . ?
N2 P1 C39 110.44(14) . . ?
C33 P1 Sc1 124.39(11) . . ?
C33 P1 C39 104.54(15) . . ?
C39 P1 Sc1 130.31(11) . . ?
C15 O1 Sc1 165.28(19) . . ?
C1 O2 Sc1 163.3(2) . . ?
P1 N1 Sc1 97.76(11) . . ?
C29 N1 Sc1 133.9(2) . . ?
C29 N1 P1 126.8(2) . . ?
P1 N2 Sc1 98.17(12) . . ?
N3 N2 Sc1 148.0(2) . . ?
N3 N2 P1 113.1(2) . . ?
N4 N3 N2 112.3(3) . . ?
N3 N4 C45 112.6(3) . . ?
O2 C1 C2 119.3(3) . . ?
O2 C1 C6 120.7(3) . . ?
C2 C1 C6 120.1(3) . . ?
C1 C2 C11 121.6(3) . . ?
C3 C2 C1 118.6(3) . . ?
C3 C2 C11 119.8(3) . . ?
C2 C3 H3 119.0 . . ?
C4 C3 C2 121.9(3) . . ?
C4 C3 H3 119.0 . . ?
C3 C4 H4 120.6 . . ?
C5 C4 C3 118.7(3) . . ?
C5 C4 H4 120.6 . . ?
C4 C5 H5 118.3 . . ?
C4 C5 C6 123.3(3) . . ?
C6 C5 H5 118.3 . . ?
C1 C6 C7 127.6(3) . . ?
C5 C6 C1 117.3(3) . . ?
C5 C6 C7 115.0(3) . . ?
C8 C7 C6 109.3(3) . . ?
C9 C7 C6 108.0(3) . . ?
C9 C7 C8 108.9(3) . . ?
C10 C7 C6 117.3(3) . . ?
C10 C7 C8 105.8(3) . . ?
C10 C7 C9 107.3(3) . . ?
C7 C8 H8A 109.5 . . ?
C7 C8 H8B 109.5 . . ?
C7 C8 H8C 109.5 . . ?
H8A C8 H8B 109.5 . . ?
H8A C8 H8C 109.5 . . ?
H8B C8 H8C 109.5 . . ?
C7 C9 H9A 109.5 . . ?
C7 C9 H9B 109.5 . . ?
C7 C9 H9C 109.5 . . ?
H9A C9 H9B 109.5 . . ?
H9A C9 H9C 109.5 . . ?
H9B C9 H9C 109.5 . . ?
C7 C10 H10A 109.5 . . ?
C7 C10 H10B 109.5 . . ?
C7 C10 H10C 109.5 . . ?
H10A C10 H10B 109.5 . . ?
H10A C10 H10C 109.5 . . ?
H10B C10 H10C 109.5 . . ?
C2 C11 C14 109.9(3) . . ?
C12 C11 C2 112.1(3) . . ?
C12 C11 C13 106.3(3) . . ?
C12 C11 C14 107.0(3) . . ?
C13 C11 C2 109.9(3) . . ?
C13 C11 C14 111.6(3) . . ?
C11 C12 H12A 109.5 . . ?
C11 C12 H12B 109.5 . . ?
C11 C12 H12C 109.5 . . ?
H12A C12 H12B 109.5 . . ?
H12A C12 H12C 109.5 . . ?
H12B C12 H12C 109.5 . . ?
C11 C13 H13A 109.5 . . ?
C11 C13 H13B 109.5 . . ?
C11 C13 H13C 109.5 . . ?
H13A C13 H13B 109.5 . . ?
H13A C13 H13C 109.5 . . ?
H13B C13 H13C 109.5 . . ?
C11 C14 H14A 109.5 . . ?
C11 C14 H14B 109.5 . . ?
C11 C14 H14C 109.5 . . ?
H14A C14 H14B 109.5 . . ?
H14A C14 H14C 109.5 . . ?
H14B C14 H14C 109.5 . . ?
O1 C15 C16 120.3(3) . . ?
O1 C15 C20 119.3(3) . . ?
C20 C15 C16 120.4(3) . . ?
C15 C16 C21 123.1(3) . . ?
C17 C16 C15 118.2(3) . . ?
C17 C16 C21 118.8(3) . . ?
C16 C17 H17 119.2 . . ?
C16 C17 C18 121.6(3) . . ?
C18 C17 H17 119.2 . . ?
C17 C18 H18 120.3 . . ?
C19 C18 C17 119.3(3) . . ?
C19 C18 H18 120.3 . . ?
C18 C19 H19 118.6 . . ?
C18 C19 C20 122.7(3) . . ?
C20 C19 H19 118.6 . . ?
C15 C20 C25 122.7(3) . . ?
C19 C20 C15 117.7(3) . . ?
C19 C20 C25 119.4(3) . . ?
C22 C21 C16 112.4(3) . . ?
C22 C21 C23 106.8(3) . . ?
C23 C21 C16 110.0(3) . . ?
C24 C21 C16 110.5(3) . . ?
C24 C21 C22 106.4(3) . . ?
C24 C21 C23 110.7(3) . . ?
C21 C22 H22A 109.5 . . ?
C21 C22 H22B 109.5 . . ?
C21 C22 H22C 109.5 . . ?
H22A C22 H22B 109.5 . . ?
H22A C22 H22C 109.5 . . ?
H22B C22 H22C 109.5 . . ?
C21 C23 H23A 109.5 . . ?
C21 C23 H23B 109.5 . . ?
C21 C23 H23C 109.5 . . ?
H23A C23 H23B 109.5 . . ?
H23A C23 H23C 109.5 . . ?
H23B C23 H23C 109.5 . . ?
C21 C24 H24A 109.5 . . ?
C21 C24 H24B 109.5 . . ?
C21 C24 H24C 109.5 . . ?
H24A C24 H24B 109.5 . . ?
H24A C24 H24C 109.5 . . ?
H24B C24 H24C 109.5 . . ?
C26 C25 C20 109.3(3) . . ?
C27 C25 C20 111.8(3) . . ?
C27 C25 C26 111.0(3) . . ?
C28 C25 C20 112.2(3) . . ?
C28 C25 C26 106.0(3) . . ?
C28 C25 C27 106.4(3) . . ?
C25 C26 H26A 109.5 . . ?
C25 C26 H26B 109.5 . . ?
C25 C26 H26C 109.5 . . ?
H26A C26 H26B 109.5 . . ?
H26A C26 H26C 109.5 . . ?
H26B C26 H26C 109.5 . . ?
C25 C27 H27A 109.5 . . ?
C25 C27 H27B 109.5 . . ?
C25 C27 H27C 109.5 . . ?
H27A C27 H27B 109.5 . . ?
H27A C27 H27C 109.5 . . ?
H27B C27 H27C 109.5 . . ?
C25 C28 H28A 109.5 . . ?
C25 C28 H28B 109.5 . . ?
C25 C28 H28C 109.5 . . ?
H28A C28 H28B 109.5 . . ?
H28A C28 H28C 109.5 . . ?
H28B C28 H28C 109.5 . . ?
N1 C29 C30 106.9(3) . . ?
N1 C29 C31 109.9(3) . . ?
N1 C29 C32 113.8(3) . . ?
C30 C29 C31 110.5(3) . . ?
C30 C29 C32 108.9(3) . . ?
C32 C29 C31 106.9(3) . . ?
C29 C30 H30A 109.5 . . ?
C29 C30 H30B 109.5 . . ?
C29 C30 H30C 109.5 . . ?
H30A C30 H30B 109.5 . . ?
H30A C30 H30C 109.5 . . ?
H30B C30 H30C 109.5 . . ?
C29 C31 H31A 109.5 . . ?
C29 C31 H31B 109.5 . . ?
C29 C31 H31C 109.5 . . ?
H31A C31 H31B 109.5 . . ?
H31A C31 H31C 109.5 . . ?
H31B C31 H31C 109.5 . . ?
C29 C32 H32A 109.5 . . ?
C29 C32 H32B 109.5 . . ?
C29 C32 H32C 109.5 . . ?
H32A C32 H32B 109.5 . . ?
H32A C32 H32C 109.5 . . ?
H32B C32 H32C 109.5 . . ?
C34 C33 P1 119.1(3) . . ?
C34 C33 C38 118.6(3) . . ?
C38 C33 P1 122.2(3) . . ?
C33 C34 H34 119.6 . . ?
C35 C34 C33 120.8(3) . . ?
C35 C34 H34 119.6 . . ?
C34 C35 H35 120.0 . . ?
C36 C35 C34 120.0(3) . . ?
C36 C35 H35 120.0 . . ?
C35 C36 H36 119.9 . . ?
C37 C36 C35 120.2(3) . . ?
C37 C36 H36 119.9 . . ?
C36 C37 H37 119.9 . . ?
C36 C37 C38 120.3(3) . . ?
C38 C37 H37 119.9 . . ?
C33 C38 H38 119.9 . . ?
C37 C38 C33 120.1(3) . . ?
C37 C38 H38 119.9 . . ?
C40 C39 P1 119.3(3) . . ?
C44 C39 P1 122.2(3) . . ?
C44 C39 C40 118.3(3) . . ?
C39 C40 H40 119.9 . . ?
C41 C40 C39 120.3(3) . . ?
C41 C40 H40 119.9 . . ?
C40 C41 H41 119.9 . . ?
C42 C41 C40 120.3(3) . . ?
C42 C41 H41 119.9 . . ?
C41 C42 H42 119.9 . . ?
C43 C42 C41 120.2(3) . . ?
C43 C42 H42 119.9 . . ?
C42 C43 H43 120.3 . . ?
C42 C43 C44 119.4(3) . . ?
C44 C43 H43 120.3 . . ?
C39 C44 C43 121.5(3) . . ?
C39 C44 H44 119.2 . . ?
C43 C44 H44 119.2 . . ?
N4 C45 C46 107.2(3) . . ?
N4 C45 C47 105.4(3) . . ?
N4 C45 C48 116.1(3) . . ?
C47 C45 C46 108.7(3) . . ?
C48 C45 C46 109.7(3) . . ?
C48 C45 C47 109.4(3) . . ?
C45 C46 H46A 109.7 . . ?
C45 C46 H46B 109.7 . . ?
C45 C46 C49 109.8(3) . . ?
H46A C46 H46B 108.2 . . ?
C49 C46 H46A 109.7 . . ?
C49 C46 H46B 109.7 . . ?
C45 C47 H47A 109.7 . . ?
C45 C47 H47B 109.7 . . ?
C45 C47 C51 109.7(3) . . ?
H47A C47 H47B 108.2 . . ?
C51 C47 H47A 109.7 . . ?
C51 C47 H47B 109.7 . . ?
C45 C48 H48A 109.7 . . ?
C45 C48 H48B 109.7 . . ?
C45 C48 C53 109.8(3) . . ?
H48A C48 H48B 108.2 . . ?
C53 C48 H48A 109.7 . . ?
C53 C48 H48B 109.7 . . ?
C46 C49 H49 109.5 . . ?
C50 C49 C46 109.2(3) . . ?
C50 C49 H49 109.5 . . ?
C50 C49 C54 109.9(3) . . ?
C54 C49 C46 109.2(3) . . ?
C54 C49 H49 109.5 . . ?
C49 C50 H50A 109.7 . . ?
C49 C50 H50B 109.7 . . ?
H50A C50 H50B 108.2 . . ?
C51 C50 C49 110.0(3) . . ?
C51 C50 H50A 109.7 . . ?
C51 C50 H50B 109.7 . . ?
C47 C51 H51 109.6 . . ?
C50 C51 C47 109.4(3) . . ?
C50 C51 H51 109.6 . . ?
C50 C51 C52 109.8(3) . . ?
C52 C51 C47 108.9(3) . . ?
C52 C51 H51 109.6 . . ?
C51 C52 H52A 109.8 . . ?
C51 C52 H52B 109.8 . . ?
C51 C52 C53 109.5(3) . . ?
H52A C52 H52B 108.2 . . ?
C53 C52 H52A 109.8 . . ?
C53 C52 H52B 109.8 . . ?
C48 C53 H53 109.7 . . ?
C52 C53 C48 108.4(3) . . ?
C52 C53 H53 109.7 . . ?
C54 C53 C48 110.0(3) . . ?
C54 C53 C52 109.2(3) . . ?
C54 C53 H53 109.7 . . ?
C49 C54 C53 109.7(3) . . ?
C49 C54 H54A 109.7 . . ?
C49 C54 H54B 109.7 . . ?
C53 C54 H54A 109.7 . . ?
C53 C54 H54B 109.7 . . ?
H54A C54 H54B 108.2 . . ?
H1AA C1A H1AB 109.5 . . ?
H1AA C1A H1AC 109.5 . . ?
H1AB C1A H1AC 109.5 . . ?
C1B C1A H1AA 109.5 . . ?
C1B C1A H1AB 109.5 . . ?
C1B C1A H1AC 109.5 . . ?
C1C C1B C1A 120.0(10) . . ?
C1G C1B C1A 123.1(10) . . ?
C1G C1B C1C 116.9(9) . . ?
C1B C1C H1C 120.0 . . ?
C1D C1C C1B 119.9(10) . . ?
C1D C1C H1C 120.0 . . ?
C1C C1D H1D 118.9 . . ?
C1C C1D C1E 122.2(11) . . ?
C1E C1D H1D 118.9 . . ?
C1D C1E H1E 121.1 . . ?
C1F C1E C1D 117.8(10) . . ?
C1F C1E H1E 121.1 . . ?
C1E C1F H1F 120.5 . . ?
C1G C1F C1E 118.9(10) . . ?
C1G C1F H1F 120.5 . . ?
C1B C1G C1F 123.5(9) . . ?
C1B C1G H1G 118.2 . . ?
C1F C1G H1G 118.2 . . ?

loop_
_geom_bond_atom_site_label_1
_geom_bond_atom_site_label_2
_geom_bond_distance
_geom_bond_site_symmetry_2
_geom_bond_publ_flag
Sc1 P1 2.8978(11) . ?
Sc1 O1 1.925(2) . ?
Sc1 O2 1.911(2) . ?
Sc1 N1 2.204(3) . ?
Sc1 N2 2.161(3) . ?
P1 N1 1.607(3) . ?
P1 N2 1.648(3) . ?
P1 C33 1.797(3) . ?
P1 C39 1.804(3) . ?
O1 C15 1.363(4) . ?
O2 C1 1.355(4) . ?
N1 C29 1.504(4) . ?
N2 N3 1.392(3) . ?
N3 N4 1.248(3) . ?
N4 C45 1.485(4) . ?
C1 C2 1.422(4) . ?
C1 C6 1.423(4) . ?
C2 C3 1.386(5) . ?
C2 C11 1.539(4) . ?
C3 H3 0.9500 . ?
C3 C4 1.384(5) . ?
C4 H4 0.9500 . ?
C4 C5 1.369(5) . ?
C5 H5 0.9500 . ?
C5 C6 1.392(5) . ?
C6 C7 1.545(4) . ?
C7 C8 1.543(5) . ?
C7 C9 1.542(4) . ?
C7 C10 1.527(5) . ?
C8 H8A 0.9800 . ?
C8 H8B 0.9800 . ?
C8 H8C 0.9800 . ?
C9 H9A 0.9800 . ?
C9 H9B 0.9800 . ?
C9 H9C 0.9800 . ?
C10 H10A 0.9800 . ?
C10 H10B 0.9800 . ?
C10 H10C 0.9800 . ?
C11 C12 1.531(4) . ?
C11 C13 1.534(5) . ?
C11 C14 1.546(5) . ?
C12 H12A 0.9800 . ?
C12 H12B 0.9800 . ?
C12 H12C 0.9800 . ?
C13 H13A 0.9800 . ?
C13 H13B 0.9800 . ?
C13 H13C 0.9800 . ?
C14 H14A 0.9800 . ?
C14 H14B 0.9800 . ?
C14 H14C 0.9800 . ?
C15 C16 1.424(5) . ?
C15 C20 1.421(4) . ?
C16 C17 1.388(5) . ?
C16 C21 1.538(4) . ?
C17 H17 0.9500 . ?
C17 C18 1.392(5) . ?
C18 H18 0.9500 . ?
C18 C19 1.365(5) . ?
C19 H19 0.9500 . ?
C19 C20 1.390(5) . ?
C20 C25 1.544(5) . ?
C21 C22 1.537(5) . ?
C21 C23 1.537(4) . ?
C21 C24 1.532(5) . ?
C22 H22A 0.9800 . ?
C22 H22B 0.9800 . ?
C22 H22C 0.9800 . ?
C23 H23A 0.9800 . ?
C23 H23B 0.9800 . ?
C23 H23C 0.9800 . ?
C24 H24A 0.9800 . ?
C24 H24B 0.9800 . ?
C24 H24C 0.9800 . ?
C25 C26 1.538(5) . ?
C25 C27 1.533(5) . ?
C25 C28 1.526(5) . ?
C26 H26A 0.9800 . ?
C26 H26B 0.9800 . ?
C26 H26C 0.9800 . ?
C27 H27A 0.9800 . ?
C27 H27B 0.9800 . ?
C27 H27C 0.9800 . ?
C28 H28A 0.9800 . ?
C28 H28B 0.9800 . ?
C28 H28C 0.9800 . ?
C29 C30 1.510(5) . ?
C29 C31 1.533(5) . ?
C29 C32 1.527(5) . ?
C30 H30A 0.9800 . ?
C30 H30B 0.9800 . ?
C30 H30C 0.9800 . ?
C31 H31A 0.9800 . ?
C31 H31B 0.9800 . ?
C31 H31C 0.9800 . ?
C32 H32A 0.9800 . ?
C32 H32B 0.9800 . ?
C32 H32C 0.9800 . ?
C33 C34 1.390(4) . ?
C33 C38 1.406(5) . ?
C34 H34 0.9500 . ?
C34 C35 1.381(5) . ?
C35 H35 0.9500 . ?
C35 C36 1.381(5) . ?
C36 H36 0.9500 . ?
C36 C37 1.379(5) . ?
C37 H37 0.9500 . ?
C37 C38 1.384(5) . ?
C38 H38 0.9500 . ?
C39 C40 1.396(4) . ?
C39 C44 1.386(4) . ?
C40 H40 0.9500 . ?
C40 C41 1.385(5) . ?
C41 H41 0.9500 . ?
C41 C42 1.383(5) . ?
C42 H42 0.9500 . ?
C42 C43 1.377(5) . ?
C43 H43 0.9500 . ?
C43 C44 1.387(5) . ?
C44 H44 0.9500 . ?
C45 C46 1.532(4) . ?
C45 C47 1.531(5) . ?
C45 C48 1.520(5) . ?
C46 H46A 0.9900 . ?
C46 H46B 0.9900 . ?
C46 C49 1.537(4) . ?
C47 H47A 0.9900 . ?
C47 H47B 0.9900 . ?
C47 C51 1.539(4) . ?
C48 H48A 0.9900 . ?
C48 H48B 0.9900 . ?
C48 C53 1.542(5) . ?
C49 H49 1.0000 . ?
C49 C50 1.518(5) . ?
C49 C54 1.523(5) . ?
C50 H50A 0.9900 . ?
C50 H50B 0.9900 . ?
C50 C51 1.515(5) . ?
C51 H51 1.0000 . ?
C51 C52 1.532(5) . ?
C52 H52A 0.9900 . ?
C52 H52B 0.9900 . ?
C52 C53 1.538(5) . ?
C53 H53 1.0000 . ?
C53 C54 1.526(5) . ?
C54 H54A 0.9900 . ?
C54 H54B 0.9900 . ?
C1A H1AA 0.9800 . ?
C1A H1AB 0.9800 . ?
C1A H1AC 0.9800 . ?
C1A C1B 1.495(14) . ?
C1B C1C 1.393(9) . ?
C1B C1G 1.373(9) . ?
C1C H1C 0.9500 . ?
C1C C1D 1.371(10) . ?
C1D H1D 0.9500 . ?
C1D C1E 1.386(10) . ?
C1E H1E 0.9500 . ?
C1E C1F 1.382(10) . ?
C1F H1F 0.9500 . ?
C1F C1G 1.378(9) . ?
C1G H1G 0.9500 . ?

loop_
_geom_torsion_atom_site_label_1
_geom_torsion_atom_site_label_2
_geom_torsion_atom_site_label_3
_geom_torsion_atom_site_label_4
_geom_torsion
_geom_torsion_site_symmetry_1
_geom_torsion_site_symmetry_2
_geom_torsion_site_symmetry_3
_geom_torsion_site_symmetry_4
_geom_torsion_publ_flag
Sc1 P1 N1 C29 167.3(3) . . . . ?
Sc1 P1 N2 N3 172.8(3) . . . . ?
Sc1 P1 C33 C34 23.1(3) . . . . ?
Sc1 P1 C33 C38 -152.4(2) . . . . ?
Sc1 P1 C39 C40 -127.6(2) . . . . ?
Sc1 P1 C39 C44 48.8(3) . . . . ?
Sc1 O1 C15 C16 115.5(7) . . . . ?
Sc1 O1 C15 C20 -64.3(9) . . . . ?
Sc1 O2 C1 C2 -171.3(5) . . . . ?
Sc1 O2 C1 C6 8.9(9) . . . . ?
Sc1 N1 C29 C30 -39.8(4) . . . . ?
Sc1 N1 C29 C31 80.2(4) . . . . ?
Sc1 N1 C29 C32 -160.0(2) . . . . ?
Sc1 N2 N3 N4 -14.6(5) . . . . ?
P1 N1 C29 C30 157.8(3) . . . . ?
P1 N1 C29 C31 -82.2(3) . . . . ?
P1 N1 C29 C32 37.6(4) . . . . ?
P1 N2 N3 N4 178.8(2) . . . . ?
P1 C33 C34 C35 -174.5(3) . . . . ?
P1 C33 C38 C37 174.9(2) . . . . ?
P1 C39 C40 C41 177.2(2) . . . . ?
P1 C39 C44 C43 -178.4(2) . . . . ?
O1 C15 C16 C17 -179.4(3) . . . . ?
O1 C15 C16 C21 1.7(4) . . . . ?
O1 C15 C20 C19 178.9(3) . . . . ?
O1 C15 C20 C25 -5.0(4) . . . . ?
O2 C1 C2 C3 179.0(3) . . . . ?
O2 C1 C2 C11 -2.0(4) . . . . ?
O2 C1 C6 C5 -179.3(3) . . . . ?
O2 C1 C6 C7 3.5(5) . . . . ?
N1 P1 N2 Sc1 -2.82(14) . . . . ?
N1 P1 N2 N3 170.0(2) . . . . ?
N1 P1 C33 C34 79.6(3) . . . . ?
N1 P1 C33 C38 -95.8(3) . . . . ?
N1 P1 C39 C40 173.8(2) . . . . ?
N1 P1 C39 C44 -9.9(3) . . . . ?
N2 P1 N1 Sc1 2.76(13) . . . . ?
N2 P1 N1 C29 170.1(3) . . . . ?
N2 P1 C33 C34 -28.9(3) . . . . ?
N2 P1 C33 C38 155.6(2) . . . . ?
N2 P1 C39 C40 -76.5(3) . . . . ?
N2 P1 C39 C44 99.9(3) . . . . ?
N2 N3 N4 C45 175.5(2) . . . . ?
N3 N4 C45 C46 133.7(3) . . . . ?
N3 N4 C45 C47 -110.6(3) . . . . ?
N3 N4 C45 C48 10.7(4) . . . . ?
N4 C45 C46 C49 173.4(3) . . . . ?
N4 C45 C47 C51 -174.3(3) . . . . ?
N4 C45 C48 C53 -179.6(3) . . . . ?
C1 C2 C3 C4 0.3(5) . . . . ?
C1 C2 C11 C12 -177.5(3) . . . . ?
C1 C2 C11 C13 -59.5(4) . . . . ?
C1 C2 C11 C14 63.7(4) . . . . ?
C1 C6 C7 C8 -130.4(3) . . . . ?
C1 C6 C7 C9 111.2(4) . . . . ?
C1 C6 C7 C10 -10.1(5) . . . . ?
C2 C1 C6 C5 0.8(5) . . . . ?
C2 C1 C6 C7 -176.4(3) . . . . ?
C2 C3 C4 C5 0.7(5) . . . . ?
C3 C2 C11 C12 1.5(4) . . . . ?
C3 C2 C11 C13 119.5(3) . . . . ?
C3 C2 C11 C14 -117.3(3) . . . . ?
C3 C4 C5 C6 -1.0(5) . . . . ?
C4 C5 C6 C1 0.2(5) . . . . ?
C4 C5 C6 C7 177.8(3) . . . . ?
C5 C6 C7 C8 52.3(4) . . . . ?
C5 C6 C7 C9 -66.1(4) . . . . ?
C5 C6 C7 C10 172.6(3) . . . . ?
C6 C1 C2 C3 -1.1(5) . . . . ?
C6 C1 C2 C11 177.9(3) . . . . ?
C11 C2 C3 C4 -178.7(3) . . . . ?
C15 C16 C17 C18 1.2(5) . . . . ?
C15 C16 C21 C22 177.7(3) . . . . ?
C15 C16 C21 C23 58.9(4) . . . . ?
C15 C16 C21 C24 -63.6(4) . . . . ?
C15 C20 C25 C26 -58.5(4) . . . . ?
C15 C20 C25 C27 64.8(4) . . . . ?
C15 C20 C25 C28 -175.8(3) . . . . ?
C16 C15 C20 C19 -1.0(4) . . . . ?
C16 C15 C20 C25 175.2(3) . . . . ?
C16 C17 C18 C19 -2.4(5) . . . . ?
C17 C16 C21 C22 -1.2(4) . . . . ?
C17 C16 C21 C23 -120.0(3) . . . . ?
C17 C16 C21 C24 117.5(3) . . . . ?
C17 C18 C19 C20 1.9(5) . . . . ?
C18 C19 C20 C15 -0.2(5) . . . . ?
C18 C19 C20 C25 -176.5(3) . . . . ?
C19 C20 C25 C26 117.5(3) . . . . ?
C19 C20 C25 C27 -119.1(3) . . . . ?
C19 C20 C25 C28 0.3(4) . . . . ?
C20 C15 C16 C17 0.5(4) . . . . ?
C20 C15 C16 C21 -178.5(3) . . . . ?
C21 C16 C17 C18 -179.8(3) . . . . ?
C33 P1 N1 Sc1 -114.04(14) . . . . ?
C33 P1 N1 C29 53.2(3) . . . . ?
C33 P1 N2 Sc1 118.22(13) . . . . ?
C33 P1 N2 N3 -68.9(2) . . . . ?
C33 P1 C39 C40 42.6(3) . . . . ?
C33 P1 C39 C44 -141.0(3) . . . . ?
C33 C34 C35 C36 0.1(5) . . . . ?
C34 C33 C38 C37 -0.6(5) . . . . ?
C34 C35 C36 C37 -1.8(5) . . . . ?
C35 C36 C37 C38 2.2(5) . . . . ?
C36 C37 C38 C33 -1.0(5) . . . . ?
C38 C33 C34 C35 1.1(5) . . . . ?
C39 P1 N1 Sc1 120.21(14) . . . . ?
C39 P1 N1 C29 -72.5(3) . . . . ?
C39 P1 N2 Sc1 -126.49(13) . . . . ?
C39 P1 N2 N3 46.3(3) . . . . ?
C39 P1 C33 C34 -147.8(3) . . . . ?
C39 P1 C33 C38 36.7(3) . . . . ?
C39 C40 C41 C42 0.6(5) . . . . ?
C40 C39 C44 C43 -2.0(5) . . . . ?
C40 C41 C42 C43 -0.6(5) . . . . ?
C41 C42 C43 C44 -0.7(5) . . . . ?
C42 C43 C44 C39 2.0(5) . . . . ?
C44 C39 C40 C41 0.7(5) . . . . ?
C45 C46 C49 C50 -60.2(4) . . . . ?
C45 C46 C49 C54 60.0(4) . . . . ?
C45 C47 C51 C50 60.0(4) . . . . ?
C45 C47 C51 C52 -60.1(4) . . . . ?
C45 C48 C53 C52 60.6(4) . . . . ?
C45 C48 C53 C54 -58.8(4) . . . . ?
C46 C45 C47 C51 -59.6(4) . . . . ?
C46 C45 C48 C53 58.6(4) . . . . ?
C46 C49 C50 C51 60.2(4) . . . . ?
C46 C49 C54 C53 -59.9(4) . . . . ?
C47 C45 C46 C49 59.9(4) . . . . ?
C47 C45 C48 C53 -60.5(4) . . . . ?
C47 C51 C52 C53 60.7(4) . . . . ?
C48 C45 C46 C49 -59.7(4) . . . . ?
C48 C45 C47 C51 60.1(4) . . . . ?
C48 C53 C54 C49 59.4(4) . . . . ?
C49 C50 C51 C47 -60.2(4) . . . . ?
C49 C50 C51 C52 59.3(4) . . . . ?
C50 C49 C54 C53 59.8(4) . . . . ?
C50 C51 C52 C53 -59.1(4) . . . . ?
C51 C52 C53 C48 -60.8(4) . . . . ?
C51 C52 C53 C54 59.1(4) . . . . ?
C52 C53 C54 C49 -59.5(4) . . . . ?
C54 C49 C50 C51 -59.6(4) . . . . ?
C1A C1B C1C C1D -178.8(18) . . . . ?
C1A C1B C1G C1F 177.0(17) . . . . ?
C1B C1C C1D C1E 4(3) . . . . ?
C1C C1B C1G C1F -6(3) . . . . ?
C1C C1D C1E C1F -9(3) . . . . ?
C1D C1E C1F C1G 7(2) . . . . ?
C1E C1F C1G C1B 0(3) . . . . ?
C1G C1B C1C C1D 4(2) . . . . ?
